data_1575418
loop_
_publ_author_name
'Dhara, Barun'
'Bulgarevich, Kirill'
'Takimiya, Kazuo'

_publ_section_title
;
 Radical cation salts of
 dinaphtho[2,3-b:2&#x2032;,3&#x2032;-f]thieno[3,2-b]thiophene:
 characteristic crystal structures and properties
;
_journal_issue 38
_journal_name_full CrystEngComm
_journal_page_first 6333
_journal_page_last 6340
_journal_paper_doi 10.1039/D5CE00680E
_journal_volume 27
_journal_year 2025
_chemical_formula_moiety '0.4(C6 H5 Br), C22 H12 S2, 0.8(F6 P)'
_chemical_formula_sum 'C24.4 H14 Br0.4 F4.8 P0.8 S2'
_chemical_formula_weight 519.22
_space_group_crystal_system triclinic
_space_group_IT_number 2
_space_group_name_Hall '-P 1'
_space_group_name_H-M_alt 'P -1'
_atom_sites_solution_hydrogens geom
_audit_creation_date 2025-02-17
_audit_creation_method
;
Olex2 1.5-ac7-012
(compiled 2024.11.06 svn.r97f918c9 for Rigaku Oxford Diffraction, GUI svn.r7082)
;
_audit_update_record
;
2025-07-06 deposited with the CCDC.	2025-08-13 downloaded from the CCDC.
;
_cell_angle_alpha 70.766(2)
_cell_angle_beta 85.7420(10)
_cell_angle_gamma 79.0270(10)
_cell_formula_units_Z 5
_cell_length_a 13.5317(2)
_cell_length_b 13.9267(2)
_cell_length_c 14.6385(3)
_cell_measurement_reflns_used 24289
_cell_measurement_temperature 100
_cell_measurement_theta_max 77.5200
_cell_measurement_theta_min 3.8460
_cell_volume 2556.85(8)
_computing_cell_refinement 'CrysAlisPro 1.171.43.136a (Rigaku OD, 2024)'
_computing_data_collection 'CrysAlisPro system (CCD 43.136a 64-bit (release 23-08-2024))'
_computing_data_reduction 'CrysAlisPro 1.171.43.136a (Rigaku OD, 2024)'
_computing_molecular_graphics 'Olex2 1.5-ac7-012 (Dolomanov et al., 2009)'
_computing_publication_material 'Olex2 1.5-ac7-012 (Dolomanov et al., 2009)'
_computing_structure_refinement 'SHELXL 2018/3 (Sheldrick, 2015)'
_computing_structure_solution 'SHELXT  (Sheldrick, 2015)'
_diffrn_ambient_temperature 100.00
_diffrn_detector_area_resol_mean 10.0000
_diffrn_detector_type HyPix
_diffrn_measured_fraction_theta_full 0.998
_diffrn_measured_fraction_theta_max 0.981
_diffrn_measurement_details
;
List of Runs (angles in degrees, time in seconds):

  # Type    Start    End  Width  t~exp~   \w     \q     \k     \f   Frames
#--------------------------------------------------------------------------
  1  \w    -24.00  27.00   0.50    0.10    --   47.91 -19.00 150.00  102
  2  \w    -24.00  27.00   0.50    0.10    --   47.91 -19.00   0.00  102
  3  \w    -24.00  27.00   0.50    0.10    --   47.91 -19.00-120.00  102
  4  \w    -24.00  27.00   0.50    0.10    --   47.91 -19.00-180.00  102
  5  \w     61.00 104.00   0.50    0.40    --  106.00 -94.00 -60.00   86
  6  \w     36.00 121.00   0.50    0.10    --   47.91-167.00 -27.00  170
  7  \w     37.00 112.00   0.50    0.40    --  106.00-125.00  90.00  150
  8  \w     37.00 112.00   0.50    0.40    --  106.00-125.00  60.00  150
  9  \w     36.00 140.00   0.50    0.40    --  106.00-167.00 -27.00  208
 10  \w     37.00 112.00   0.50    0.40    --  106.00-125.00-150.00  150
 11  \w     37.00 112.00   0.50    0.40    --  106.00-125.00-150.00  150
 12  \w     37.00 112.00   0.50    0.40    --  106.00-125.00-120.00  150
 13  \w     43.00 112.00   0.50    0.40    --  106.00-125.00 -90.00  138
 14  \w     43.00 112.00   0.50    0.40    --  106.00-125.00 -90.00  138
 15  \w     37.00 112.00   0.50    0.40    --  106.00-125.00  60.00  150
 16  \w     37.00 112.00   0.50    0.40    --  106.00-125.00 120.00  150
 17  \w     38.00 109.00   0.50    0.40    --  106.00-115.00 118.00  142
 18  \w     34.00 106.00   0.50    0.40    --  106.00 -94.00 150.00  144
 19  \w     34.00 106.00   0.50    0.40    --  106.00 -94.00 120.00  144
 20  \w     34.00 106.00   0.50    0.40    --  106.00 -94.00 120.00  144
 21  \w     11.00  85.00   0.50    0.10    --   47.91-115.00 118.00  148
 22  \w     34.00 106.00   0.50    0.40    --  106.00 -94.00-120.00  144
 23  \w     34.00 106.00   0.50    0.40    --  106.00 -94.00 -90.00  144
 24  \w     36.00  65.00   0.50    0.40    --  106.00 -61.00 -30.00   58
 25  \w     34.00 100.00   0.50    0.40    --  106.00 -77.00 -60.00  132
 26  \w     34.00  88.00   0.50    0.40    --  106.00 -77.00 -90.00  108
 27  \w     34.00  69.00   0.50    0.40    --  106.00 -61.00-180.00   70
 28  \w     34.00 100.00   0.50    0.40    --  106.00 -77.00 -30.00  132
 29  \w     55.00  81.00   0.50    0.40    --  106.00 -77.00  30.00   52
 30  \w     34.00  69.00   0.50    0.40    --  106.00 -61.00  30.00   70
 31  \w     54.00  93.00   0.50    0.40    --  106.00 -77.00  90.00   78
 32  \w     34.00 100.00   0.50    0.40    --  106.00 -77.00 150.00  132
 33  \w     34.00  69.00   0.50    0.40    --  106.00 -61.00 120.00   70
 34  \w     34.00  69.00   0.50    0.40    --  106.00 -61.00   0.00   70
 35  \w     98.00 175.00   0.50    0.40    --  106.00  15.00-150.00  154
 36  \w     98.00 175.00   0.50    0.40    --  106.00  30.00 -30.00  154
 37  \w     97.00 175.00   0.50    0.40    --  106.00  45.00   0.00  156
 38  \w     99.00 175.00   0.50    0.40    --  106.00  30.00 -60.00  152
 39  \w     27.00 120.00   0.50    0.10    --   47.91  77.00 -60.00  186
 40  \w     98.00 175.00   0.50    0.40    --  106.00  15.00-150.00  154
 41  \w     98.00 175.00   0.50    0.40    --  106.00  15.00 -90.00  154
 42  \w     98.00 175.00   0.50    0.40    --  106.00  30.00  60.00  154
 43  \w     98.00 175.00   0.50    0.40    --  106.00  30.00  90.00  154
 44  \w    116.00 150.00   0.50    0.40    --  106.00  45.00 120.00   68
 45  \w     48.00 120.00   0.50    0.10    --   47.91 167.00  -7.00  144
 46  \w     76.00 175.00   0.50    0.40    --  106.00 125.00 150.00  198
 47  \w     48.00 153.00   0.50    0.40    --  106.00 167.00  -7.00  210
 48  \w     82.00 174.00   0.50    0.40    --  106.00 115.00-152.00  184
 49  \w    -31.00  26.00   0.50    0.10    --  -47.91  19.00-180.00  114
 50  \w   -121.00 -42.00   0.50    0.10    --  -47.91 167.00  -7.00  158
 51  \w    -53.00 -25.00   0.50    0.40    --  -97.00  45.00 150.00   56
 52  \w   -140.00 -42.00   0.50    0.40    --  -97.00 167.00  -7.00  196
 53  \w   -108.00 -29.00   0.50    0.40    --  -97.00 115.00-152.00  158
 54  \w    -85.00 -17.00   0.50    0.10    --  -47.91 115.00-152.00  136
 55  \w   -169.00 -84.00   0.50    0.40    --  -97.00 -58.00-166.76  170
 56  \w   -120.00 -54.00   0.50    0.10    --  -47.91-167.00 -27.00  132
 57  \w   -153.00 -54.00   0.50    0.40    --  -97.00-167.00 -27.00  198
 58  \w   -165.00 -88.00   0.50    0.40    --  -97.00-115.00 118.00  154
;
_diffrn_measurement_device 'four-circle diffractometer'
_diffrn_measurement_device_type 'ROD, Synergy Custom DW system, HyPix'
_diffrn_measurement_method '\w scans'
_diffrn_radiation_type CuK\a
_diffrn_radiation_wavelength 1.54184
_diffrn_reflns_av_unetI/netI 0.0320
_diffrn_reflns_Laue_measured_fraction_full 0.998
_diffrn_reflns_Laue_measured_fraction_max 0.981
_diffrn_reflns_limit_h_max 17
_diffrn_reflns_limit_h_min -17
_diffrn_reflns_limit_k_max 17
_diffrn_reflns_limit_k_min -17
_diffrn_reflns_limit_l_max 18
_diffrn_reflns_limit_l_min -18
_diffrn_reflns_number 19964
_diffrn_reflns_point_group_measured_fraction_full 0.998
_diffrn_reflns_point_group_measured_fraction_max 0.981
_diffrn_reflns_theta_full 67.684
_diffrn_reflns_theta_max 78.264
_diffrn_reflns_theta_min 3.198
_exptl_absorpt_coefficient_mu 4.372
_exptl_absorpt_correction_T_max 1.00000
_exptl_absorpt_correction_T_min 0.91216
_exptl_absorpt_correction_type multi-scan
_exptl_absorpt_process_details
;
CrysAlisPro 1.171.43.136a (Rigaku Oxford Diffraction, 2024)
Empirical absorption correction using spherical harmonics,
implemented in SCALE3 ABSPACK scaling algorithm.
;
_exptl_crystal_colour black
_exptl_crystal_colour_primary black
_exptl_crystal_density_diffrn 1.686
_exptl_crystal_description needle
_exptl_crystal_F_000 1308
_refine_diff_density_max 2.139
_refine_diff_density_min -0.655
_refine_diff_density_rms 0.091
_refine_ls_extinction_method none
_refine_ls_goodness_of_fit_ref 1.045
_refine_ls_hydrogen_treatment constr
_refine_ls_matrix_type full
_refine_ls_number_parameters 787
_refine_ls_number_reflns 19964
_refine_ls_number_restraints 300
_refine_ls_restrained_S_all 1.039
_refine_ls_R_factor_all 0.0594
_refine_ls_R_factor_gt 0.0487
_refine_ls_shift/su_max 0.001
_refine_ls_shift/su_mean 0.000
_refine_ls_structure_factor_coef Fsqd
_refine_ls_weighting_details 'w=1/[\s^2^(Fo^2^)+(0.0949P)^2^+0.1331P] where P=(Fo^2^+2Fc^2^)/3'
_refine_ls_weighting_scheme calc
_refine_ls_wR_factor_gt 0.1295
_refine_ls_wR_factor_ref 0.1375
_reflns_Friedel_coverage 0.000
_reflns_number_gt 16359
_reflns_number_total 19964
_reflns_threshold_expression 'I > 2\s(I)'
_twin_special_details
;
Component 2 rotated by 179.9953\% 
around [-0.00 0.00 1.00] (reciprocal) or [-0.01 -0.32 0.95] (direct)
;
_cod_data_source_file d5ce00680e2.cif
_cod_data_source_block dntt-pf6-bb-100k
_cod_depositor_comments 'Adding full bibliography for 1575411--1575428.cif.'
_cod_original_formula_sum 'C24.40 H14 Br0.40 F4.80 P0.80 S2'
_cod_database_code 1575418
_shelx_shelxl_version_number 2018/3
_chemical_oxdiff_formula 'C H S Br P F'
_shelx_space_group_comment
;
The symmetry employed for this shelxl refinement is uniquely defined
by the following loop, which should always be used as a source of
symmetry information in preference to the above space-group names.
They are only intended as comments.
;
_olex2_refinement_description
;
1. Twinned data refinement
 Scales: 0.5723(7)
 0.4277(7)
2. Fixed Uiso
 At 1.2 times of:
  All C(H) groups
3. Restrained distances
 P68-F72 \\sim P68-F72A
 with sigma of 0.02
 P68-F69 \\sim P68-F69A
 with sigma of 0.02
 P68-F74 \\sim P68-F74A
 with sigma of 0.02
 P68-F73 \\sim P68-F73A
 with sigma of 0.02
 P68-F70 \\sim P68-F70A
 with sigma of 0.02
 P68-F71 \\sim P68-F71A
 with sigma of 0.02
 F71-F74A \\sim F71A-F74A
 with sigma of 0.02
4. Uiso/Uaniso restraints and constraints
F69 \\sim P68 \\sim F73 \\sim F73A \\sim F71 \\sim F72 \\sim F70 \\sim F69A
\\sim F72A \\sim F74A \\sim F74: within 2A with sigma of 0.04 and sigma for
terminal atoms of 0.08 within 2A
F74A \\sim P68 \\sim F73 \\sim F71A \\sim F71 \\sim F69A \\sim F70 \\sim F72
\\sim F72A \\sim F70A \\sim F69 \\sim F74 \\sim F73A: within 2A with sigma of
0.04 and sigma for terminal atoms of 0.08 within 2A
5. Rigid body (RIGU) restrains
 F71, P68, F73, F73A, F72, F70, F69A, F72A, F74A, F69, F74
 with sigma for 1-2 distances of 0.004 and sigma for 1-3 distances of 0.004
 F74A, P68, F73, F71A, F71, F69A, F70, F72, F72A, F70A, F69, F74, F73A
 with sigma for 1-2 distances of 0.004 and sigma for 1-3 distances of 0.004
6. Others
 Sof(F69A)=Sof(F73A)=Sof(F72A)=Sof(F74A)=1-FVAR(1)
 Sof(F72)=Sof(F69)=Sof(F74)=Sof(F73)=FVAR(1)
 Sof(F71A)=Sof(F70A)=1-FVAR(2)
 Sof(F70)=Sof(F71)=FVAR(2)
7.a Aromatic/amide H refined with riding coordinates:
 C35(H35), C24(H24), C46(H46), C53(H53), C29(H29), C18(H18), C37(H37), C2(H2),
 C27(H27), C38(H38), C11(H11), C22(H22), C26(H26), C42(H42), C48(H48), C13(H13),
  C51(H51), C16(H16), C63(H63), C40(H40), C60(H60), C50(H50), C5(H5), C62(H62),
 C3(H3), C14(H14), C39(H39), C25(H25), C15(H15), C58(H58), C61(H61), C65(H65),
 C49(H49), C6(H6), C4(H4)
;
_olex2_submission_special_instructions 'No special instructions were received'
_oxdiff_exptl_absorpt_empirical_details
;
Empirical correction (ABSPACK) includes:
- Absorption correction using spherical harmonics
- Frame scaling
;
_oxdiff_exptl_absorpt_empirical_full_max 1.315
_oxdiff_exptl_absorpt_empirical_full_min 0.671
_oxdiff_twin_integration_method simultaneous
_oxdiff_twin_items 2

loop_
_space_group_symop_operation_xyz
'x, y, z'
'-x, -y, -z'

loop_
_atom_site_label
_atom_site_type_symbol
_atom_site_fract_x
_atom_site_fract_y
_atom_site_fract_z
_atom_site_U_iso_or_equiv
_atom_site_adp_type
_atom_site_occupancy
_atom_site_site_symmetry_order
_atom_site_calc_flag
_atom_site_refinement_flags_posn
_atom_site_refinement_flags_adp
_atom_site_refinement_flags_occupancy
_atom_site_disorder_assembly
_atom_site_disorder_group
Br7 Br -0.21061(3) 0.37024(3) 0.22271(3) 0.04117(12) Uani 1 1 d . . . . .
S20 S 0.08229(5) 0.23912(5) 0.46867(5) 0.01898(14) Uani 1 1 d . . . . .
S31 S 0.33342(5) 0.37987(5) 0.44622(5) 0.01904(14) Uani 1 1 d . . . . .
S44 S 0.25609(5) 0.01907(5) 0.55081(5) 0.01943(14) Uani 1 1 d . . . . .
S55 S 0.50888(5) 0.15693(5) 0.53408(5) 0.01918(14) Uani 1 1 d . . . . .
S56 S -0.12518(5) 0.42845(5) 0.50747(5) 0.02385(15) Uani 1 1 d . . . . .
P68 P 0.50966(6) 0.32940(6) 0.75525(6) 0.02493(17) Uani 1 1 d D U . . .
P75 P 0.07442(6) 0.07516(6) 0.25600(6) 0.02381(16) Uani 1 1 d . . . . .
F79 F -0.00719(15) 0.02599(15) 0.33419(14) 0.0330(4) Uani 1 1 d . . . . .
F77 F 0.15570(15) 0.12499(16) 0.17890(15) 0.0363(4) Uani 1 1 d . . . . .
F76 F 0.14303(16) 0.07088(18) 0.34223(15) 0.0388(5) Uani 1 1 d . . . . .
F81 F 0.00478(17) 0.07942(18) 0.17102(15) 0.0428(5) Uani 1 1 d . . . . .
F78 F 0.13024(17) -0.03809(15) 0.26034(17) 0.0399(5) Uani 1 1 d . . . . .
F80 F 0.01908(17) 0.18831(16) 0.25302(19) 0.0443(5) Uani 1 1 d . . . . .
F72 F 0.4779(3) 0.2896(3) 0.6732(2) 0.0358(7) Uani 0.781(5) 1 d D U P A 1
F70 F 0.4832(5) 0.2273(3) 0.8366(3) 0.0342(10) Uani 0.751(15) 1 d D U P A 1
F69 F 0.5374(3) 0.3706(2) 0.83930(19) 0.0364(7) Uani 0.781(5) 1 d D U P A 1
F74 F 0.3947(2) 0.3863(2) 0.7613(2) 0.0427(8) Uani 0.781(5) 1 d D U P A 1
F71 F 0.5318(5) 0.4331(4) 0.6751(2) 0.0400(15) Uani 0.751(15) 1 d D U P A 1
C54 C 0.3997(2) 0.1169(2) 0.4113(2) 0.0194(5) Uani 1 1 d . . . . .
C12 C 0.1701(2) 0.2389(2) 0.7622(2) 0.0206(5) Uani 1 1 d . . . . .
C9 C 0.2355(2) 0.31602(19) 0.4939(2) 0.0179(5) Uani 1 1 d . . . . .
F73 F 0.6211(2) 0.2729(3) 0.7517(2) 0.0491(9) Uani 0.781(5) 1 d D U P A 1
C17 C 0.0834(2) 0.1968(2) 0.7571(2) 0.0217(6) Uani 1 1 d . . . . .
C33 C 0.4078(2) 0.09748(19) 0.5774(2) 0.0191(5) Uani 1 1 d . . . . .
C10 C 0.1933(2) 0.28024(19) 0.5889(2) 0.0182(5) Uani 1 1 d . . . . .
C45 C 0.4865(2) 0.1599(2) 0.4165(2) 0.0203(5) Uani 1 1 d . . . . .
C8 C 0.1818(2) 0.2991(2) 0.4228(2) 0.0189(5) Uani 1 1 d . . . . .
C41 C 0.2612(2) -0.0296(2) 0.8417(2) 0.0208(5) Uani 1 1 d . . . . .
C32 C 0.3555(2) 0.0820(2) 0.5054(2) 0.0192(5) Uani 1 1 d . . . . .
C21 C 0.3072(2) 0.3828(2) 0.3288(2) 0.0191(5) Uani 1 1 d . . . . .
C35 C 0.3978(2) 0.0613(2) 0.7597(2) 0.0202(5) Uani 1 1 d . . . . .
H35 H 0.453675 0.092769 0.761675 0.024 Uiso 1 1 calc R U . . .
C30 C 0.2221(2) 0.3364(2) 0.3277(2) 0.0184(5) Uani 1 1 d . . . . .
C24 C 0.3793(2) 0.4640(2) 0.0694(2) 0.0235(6) Uani 1 1 d . . . . .
H24 H 0.434847 0.496463 0.069798 0.028 Uiso 1 1 calc R U . . .
C46 C 0.5435(2) 0.1996(2) 0.3361(2) 0.0222(6) Uani 1 1 d . . . . .
H46 H 0.601252 0.226930 0.341260 0.027 Uiso 1 1 calc R U . . .
C66 C 0.0183(2) 0.5301(2) 0.3699(2) 0.0236(6) Uani 1 1 d . . . . .
C36 C 0.3463(2) 0.0160(2) 0.8459(2) 0.0201(5) Uani 1 1 d . . . . .
C53 C 0.3710(2) 0.1156(2) 0.3223(2) 0.0213(5) Uani 1 1 d . . . . .
H53 H 0.313646 0.087183 0.318183 0.026 Uiso 1 1 calc R U . . .
C34 C 0.3667(2) 0.05971(19) 0.6721(2) 0.0183(5) Uani 1 1 d . . . . .
C67 C -0.0246(2) 0.4918(2) 0.4649(2) 0.0249(6) Uani 1 1 d . . . . .
C29 C 0.1904(2) 0.3329(2) 0.2411(2) 0.0200(5) Uani 1 1 d . . . . .
H29 H 0.133722 0.302210 0.240000 0.024 Uiso 1 1 calc R U . . .
C23 C 0.3280(2) 0.4210(2) 0.1567(2) 0.0198(5) Uani 1 1 d . . . . .
C18 C 0.0515(2) 0.1965(2) 0.6671(2) 0.0216(6) Uani 1 1 d . . . . .
H18 H -0.006459 0.168885 0.663334 0.026 Uiso 1 1 calc R U . . .
C28 C 0.2431(2) 0.3751(2) 0.1543(2) 0.0191(5) Uani 1 1 d . . . . .
C19 C 0.1061(2) 0.2369(2) 0.5864(2) 0.0198(5) Uani 1 1 d . . . . .
C43 C 0.2815(2) 0.0134(2) 0.6691(2) 0.0199(5) Uani 1 1 d . . . . .
C37 C 0.3781(2) 0.0142(2) 0.9366(2) 0.0239(6) Uani 1 1 d . . . . .
H37 H 0.433711 0.045582 0.939690 0.029 Uiso 1 1 calc R U . . .
C57 C 0.1027(2) 0.5757(2) 0.3736(2) 0.0255(6) Uani 1 1 d . . . . .
C2 C -0.1713(2) 0.2260(2) 0.4104(2) 0.0255(6) Uani 1 1 d . . . . .
H2 H -0.118170 0.192453 0.379554 0.031 Uiso 1 1 calc R U . . .
C27 C 0.2134(2) 0.3718(2) 0.0644(2) 0.0222(5) Uani 1 1 d . . . . .
H27 H 0.157017 0.341149 0.062012 0.027 Uiso 1 1 calc R U . . .
C47 C 0.5143(2) 0.1989(2) 0.2451(2) 0.0223(6) Uani 1 1 d . . . . .
C38 C 0.3286(2) -0.0330(2) 1.0204(2) 0.0274(6) Uani 1 1 d . . . . .
H38 H 0.351068 -0.035371 1.081177 0.033 Uiso 1 1 calc R U . . .
C11 C 0.2248(2) 0.2813(2) 0.6767(2) 0.0199(5) Uani 1 1 d . . . . .
H11 H 0.282311 0.310169 0.679322 0.024 Uiso 1 1 calc R U . . .
C22 C 0.3601(2) 0.4243(2) 0.2464(2) 0.0207(5) Uani 1 1 d . . . . .
H22 H 0.416727 0.454507 0.248642 0.025 Uiso 1 1 calc R U . . .
C26 C 0.2662(2) 0.4130(2) -0.0194(2) 0.0247(6) Uani 1 1 d . . . . .
H26 H 0.246268 0.410159 -0.079268 0.030 Uiso 1 1 calc R U . . .
C64 C 0.0427(2) 0.5719(2) 0.1956(2) 0.0233(6) Uani 1 1 d . . . . .
C42 C 0.2290(2) -0.0300(2) 0.7512(2) 0.0213(5) Uani 1 1 d . . . . .
H42 H 0.172352 -0.059866 0.748048 0.026 Uiso 1 1 calc R U . . .
C48 C 0.5692(2) 0.2413(2) 0.1593(2) 0.0267(6) Uani 1 1 d . . . . .
H48 H 0.626891 0.269546 0.162634 0.032 Uiso 1 1 calc R U . . .
C13 C 0.2017(2) 0.2354(2) 0.8538(2) 0.0250(6) Uani 1 1 d . . . . .
H13 H 0.259460 0.263202 0.857914 0.030 Uiso 1 1 calc R U . . .
C51 C 0.3993(2) 0.1585(2) 0.1459(2) 0.0248(6) Uani 1 1 d . . . . .
H51 H 0.342153 0.130325 0.140581 0.030 Uiso 1 1 calc R U . . .
C16 C 0.0308(2) 0.1531(2) 0.8438(2) 0.0252(6) Uani 1 1 d . . . . .
H16 H -0.027447 0.125227 0.841339 0.030 Uiso 1 1 calc R U . . .
C63 C 0.0149(2) 0.5745(2) 0.1028(2) 0.0273(6) Uani 1 1 d . . . . .
H63 H -0.041422 0.545413 0.097035 0.033 Uiso 1 1 calc R U . . .
C40 C 0.2111(2) -0.0757(2) 0.9289(2) 0.0251(6) Uani 1 1 d . . . . .
H40 H 0.153854 -0.105334 0.927376 0.030 Uiso 1 1 calc R U . . .
C60 C 0.1827(2) 0.6594(2) 0.1170(3) 0.0287(6) Uani 1 1 d . . . . .
H60 H 0.240317 0.687641 0.120830 0.034 Uiso 1 1 calc R U . . .
C52 C 0.4278(2) 0.1568(2) 0.2383(2) 0.0212(5) Uani 1 1 d . . . . .
C50 C 0.4539(3) 0.2004(2) 0.0649(2) 0.0292(7) Uani 1 1 d . . . . .
H50 H 0.434123 0.201577 0.003538 0.035 Uiso 1 1 calc R U . . .
C5 C -0.3284(3) 0.3253(3) 0.4999(3) 0.0373(8) Uani 1 1 d . . . . .
H5 H -0.381384 0.358653 0.530982 0.045 Uiso 1 1 calc R U . . .
C59 C 0.1278(2) 0.6159(2) 0.2027(2) 0.0244(6) Uani 1 1 d . . . . .
C62 C 0.0686(3) 0.6185(2) 0.0219(2) 0.0300(7) Uani 1 1 d . . . . .
H62 H 0.048731 0.620476 -0.039639 0.036 Uiso 1 1 calc R U . . .
C3 C -0.1889(3) 0.1868(2) 0.5095(2) 0.0320(7) Uani 1 1 d . . . . .
H3 H -0.146977 0.125796 0.547189 0.038 Uiso 1 1 calc R U . . .
C14 C 0.1494(3) 0.1921(2) 0.9362(2) 0.0282(6) Uani 1 1 d . . . . .
H14 H 0.171324 0.189925 0.997128 0.034 Uiso 1 1 calc R U . . .
C39 C 0.2450(2) -0.0778(2) 1.0161(2) 0.0287(6) Uani 1 1 d . . . . .
H39 H 0.211380 -0.109966 1.074295 0.034 Uiso 1 1 calc R U . . .
C25 C 0.3488(2) 0.4588(2) -0.0165(2) 0.0246(6) Uani 1 1 d . . . . .
H25 H 0.384621 0.486791 -0.074608 0.030 Uiso 1 1 calc R U . . .
C15 C 0.0634(3) 0.1508(2) 0.9316(2) 0.0284(7) Uani 1 1 d . . . . .
H15 H 0.027650 0.121268 0.989246 0.034 Uiso 1 1 calc R U . . .
C58 C 0.1579(2) 0.6179(2) 0.2933(2) 0.0253(6) Uani 1 1 d . . . . .
H58 H 0.214335 0.647458 0.297682 0.030 Uiso 1 1 calc R U . . .
C61 C 0.1531(3) 0.6608(2) 0.0292(2) 0.0301(7) Uani 1 1 d . . . . .
H61 H 0.190012 0.690748 -0.027621 0.036 Uiso 1 1 calc R U . . .
C65 C -0.0114(2) 0.5280(2) 0.2809(2) 0.0256(6) Uani 1 1 d . . . . .
H65 H -0.067471 0.497322 0.277969 0.031 Uiso 1 1 calc R U . . .
C1 C -0.2338(2) 0.3158(2) 0.3580(2) 0.0278(6) Uani 1 1 d . . . . .
C49 C 0.5393(2) 0.2418(2) 0.0717(2) 0.0294(7) Uani 1 1 d . . . . .
H49 H 0.576681 0.270355 0.014796 0.035 Uiso 1 1 calc R U . . .
C6 C -0.3128(2) 0.3662(3) 0.4009(3) 0.0321(7) Uani 1 1 d . . . . .
H6 H -0.354967 0.427132 0.363336 0.039 Uiso 1 1 calc R U . . .
C4 C -0.2667(3) 0.2357(3) 0.5535(3) 0.0380(8) Uani 1 1 d . . . . .
H4 H -0.278223 0.207783 0.621144 0.046 Uiso 1 1 calc R U . . .
F69A F 0.5830(9) 0.3078(13) 0.8415(8) 0.054(4) Uani 0.219(5) 1 d D U P A 2
F73A F 0.5710(11) 0.2270(8) 0.7312(11) 0.066(4) Uani 0.219(5) 1 d D U P A 2
F72A F 0.4443(10) 0.3514(15) 0.6621(8) 0.055(3) Uani 0.219(5) 1 d D U P A 2
F74A F 0.4550(8) 0.4314(8) 0.7700(9) 0.051(3) Uani 0.219(5) 1 d D U P A 2
F71A F 0.5898(13) 0.3932(12) 0.6826(7) 0.035(4) Uani 0.249(15) 1 d D U P A 2
F70A F 0.4382(15) 0.2600(17) 0.8223(10) 0.047(4) Uani 0.249(15) 1 d D U P A 2

loop_
_atom_site_aniso_label
_atom_site_aniso_U_11
_atom_site_aniso_U_22
_atom_site_aniso_U_33
_atom_site_aniso_U_23
_atom_site_aniso_U_13
_atom_site_aniso_U_12
Br7 0.0500(2) 0.0474(2) 0.02254(18) -0.00270(15) -0.00490(15) -0.01381(17)
S20 0.0177(3) 0.0204(3) 0.0197(3) -0.0075(2) 0.0002(2) -0.0039(2)
S31 0.0203(3) 0.0192(3) 0.0186(3) -0.0068(2) -0.0001(2) -0.0047(2)
S44 0.0178(3) 0.0187(3) 0.0227(3) -0.0070(2) -0.0019(2) -0.0044(2)
S55 0.0179(3) 0.0208(3) 0.0200(3) -0.0069(2) -0.0007(2) -0.0054(2)
S56 0.0223(3) 0.0233(3) 0.0282(4) -0.0105(3) -0.0021(3) -0.0048(2)
P68 0.0294(4) 0.0292(4) 0.0204(4) -0.0104(3) 0.0040(3) -0.0127(3)
P75 0.0230(3) 0.0280(4) 0.0209(4) -0.0063(3) -0.0001(3) -0.0083(3)
F79 0.0303(10) 0.0417(10) 0.0290(10) -0.0095(8) 0.0056(8) -0.0168(8)
F77 0.0338(10) 0.0475(11) 0.0275(10) -0.0082(8) 0.0072(8) -0.0167(9)
F76 0.0340(11) 0.0602(13) 0.0286(10) -0.0156(9) -0.0001(8) -0.0213(9)
F81 0.0395(11) 0.0645(14) 0.0259(10) -0.0089(10) -0.0066(9) -0.0208(10)
F78 0.0415(11) 0.0332(10) 0.0444(13) -0.0147(9) 0.0037(10) -0.0022(9)
F80 0.0375(11) 0.0320(10) 0.0609(15) -0.0130(10) 0.0105(10) -0.0075(9)
F72 0.0482(18) 0.0432(17) 0.0275(14) -0.0191(13) 0.0069(12) -0.0241(14)
F70 0.052(3) 0.0284(16) 0.0265(16) -0.0093(12) 0.0076(17) -0.0196(16)
F69 0.0571(19) 0.0385(15) 0.0227(13) -0.0138(11) 0.0035(12) -0.0243(15)
F74 0.0379(16) 0.0448(15) 0.0472(17) -0.0214(13) 0.0013(12) -0.0005(12)
F71 0.065(4) 0.039(2) 0.0210(14) -0.0063(12) 0.0039(15) -0.029(2)
C54 0.0175(12) 0.0181(12) 0.0219(14) -0.0073(10) -0.0011(10) 0.0003(10)
C12 0.0242(13) 0.0171(11) 0.0187(13) -0.0066(10) -0.0001(11) 0.0020(10)
C9 0.0205(12) 0.0148(11) 0.0188(13) -0.0071(10) -0.0009(10) -0.0006(10)
F73 0.0301(14) 0.070(2) 0.0547(19) -0.0335(16) 0.0064(13) -0.0062(14)
C17 0.0233(13) 0.0167(12) 0.0216(14) -0.0046(10) 0.0034(11) 0.0006(10)
C33 0.0187(12) 0.0151(11) 0.0222(14) -0.0058(10) -0.0023(10) 0.0005(9)
C10 0.0205(13) 0.0133(11) 0.0173(13) -0.0028(9) 0.0008(10) 0.0005(10)
C45 0.0188(13) 0.0187(12) 0.0228(14) -0.0070(10) -0.0022(11) -0.0007(10)
C8 0.0183(12) 0.0160(11) 0.0212(14) -0.0064(10) -0.0016(10) 0.0007(9)
C41 0.0182(12) 0.0176(12) 0.0233(14) -0.0048(10) 0.0003(10) 0.0013(10)
C32 0.0180(12) 0.0153(11) 0.0236(14) -0.0065(10) -0.0015(10) -0.0003(9)
C21 0.0216(13) 0.0161(11) 0.0199(13) -0.0063(10) -0.0003(10) -0.0026(10)
C35 0.0188(13) 0.0172(12) 0.0232(14) -0.0057(10) -0.0020(11) -0.0008(10)
C30 0.0194(12) 0.0166(11) 0.0176(13) -0.0055(10) 0.0008(10) 0.0003(10)
C24 0.0241(14) 0.0223(13) 0.0220(14) -0.0061(11) 0.0021(11) -0.0019(11)
C46 0.0194(13) 0.0198(12) 0.0256(15) -0.0064(11) 0.0012(11) -0.0016(10)
C66 0.0269(14) 0.0149(11) 0.0252(15) -0.0060(10) -0.0005(11) 0.0045(10)
C36 0.0183(12) 0.0186(12) 0.0217(14) -0.0062(10) -0.0018(10) 0.0008(10)
C53 0.0177(13) 0.0217(13) 0.0251(14) -0.0102(11) -0.0029(11) 0.0010(10)
C34 0.0170(12) 0.0150(11) 0.0206(13) -0.0042(10) -0.0006(10) 0.0002(9)
C67 0.0236(14) 0.0189(12) 0.0322(17) -0.0096(11) -0.0059(12) 0.0008(10)
C29 0.0191(12) 0.0177(11) 0.0226(14) -0.0071(10) -0.0002(11) -0.0008(10)
C23 0.0213(13) 0.0171(11) 0.0184(13) -0.0051(10) -0.0009(10) 0.0018(10)
C18 0.0202(13) 0.0175(12) 0.0247(15) -0.0057(11) 0.0021(11) -0.0009(10)
C28 0.0209(13) 0.0165(11) 0.0184(13) -0.0059(10) -0.0004(10) 0.0009(10)
C19 0.0169(12) 0.0195(12) 0.0215(14) -0.0071(10) 0.0020(10) 0.0002(10)
C43 0.0179(12) 0.0167(11) 0.0254(14) -0.0077(10) -0.0015(11) -0.0017(10)
C37 0.0259(14) 0.0216(13) 0.0225(14) -0.0062(11) -0.0028(11) -0.0009(11)
C57 0.0243(14) 0.0217(13) 0.0319(16) -0.0117(12) -0.0030(12) -0.0008(11)
C2 0.0293(15) 0.0235(13) 0.0262(15) -0.0088(11) -0.0011(12) -0.0086(11)
C27 0.0240(13) 0.0203(12) 0.0223(14) -0.0079(11) -0.0024(11) -0.0012(10)
C47 0.0228(13) 0.0195(12) 0.0215(14) -0.0063(10) -0.0005(11) 0.0030(10)
C38 0.0317(16) 0.0256(14) 0.0218(15) -0.0053(11) -0.0024(12) -0.0006(12)
C11 0.0205(13) 0.0179(12) 0.0210(14) -0.0071(10) -0.0013(11) -0.0010(10)
C22 0.0210(13) 0.0180(12) 0.0227(14) -0.0062(10) 0.0005(11) -0.0033(10)
C26 0.0295(15) 0.0245(13) 0.0179(14) -0.0080(11) -0.0014(11) 0.0030(11)
C64 0.0228(13) 0.0182(12) 0.0266(15) -0.0076(11) 0.0001(11) 0.0025(10)
C42 0.0183(12) 0.0195(12) 0.0252(15) -0.0069(11) -0.0001(11) -0.0018(10)
C48 0.0260(15) 0.0223(13) 0.0281(16) -0.0066(12) 0.0033(12) 0.0001(11)
C13 0.0288(15) 0.0212(13) 0.0227(15) -0.0077(11) -0.0032(12) 0.0033(11)
C51 0.0253(14) 0.0255(13) 0.0234(15) -0.0113(11) -0.0046(12) 0.0037(11)
C16 0.0264(14) 0.0215(13) 0.0247(15) -0.0064(11) 0.0059(12) -0.0015(11)
C63 0.0275(15) 0.0234(13) 0.0309(17) -0.0116(12) -0.0039(12) 0.0024(11)
C40 0.0224(14) 0.0220(13) 0.0276(15) -0.0048(11) 0.0034(12) -0.0027(11)
C60 0.0266(15) 0.0223(13) 0.0368(18) -0.0111(13) 0.0022(13) -0.0015(11)
C52 0.0196(13) 0.0210(12) 0.0219(14) -0.0095(11) -0.0026(11) 0.0047(10)
C50 0.0326(16) 0.0299(15) 0.0220(15) -0.0114(12) -0.0042(12) 0.0093(12)
C5 0.0279(16) 0.051(2) 0.048(2) -0.0323(18) 0.0126(15) -0.0189(15)
C59 0.0251(14) 0.0206(12) 0.0266(15) -0.0102(11) -0.0034(12) 0.0041(11)
C62 0.0344(16) 0.0283(14) 0.0258(16) -0.0121(12) -0.0024(13) 0.0051(12)
C3 0.0438(19) 0.0282(15) 0.0271(16) -0.0064(12) -0.0019(14) -0.0177(13)
C14 0.0389(17) 0.0243(14) 0.0185(14) -0.0078(11) -0.0016(12) 0.0039(12)
C39 0.0292(15) 0.0275(14) 0.0235(15) -0.0039(12) 0.0048(12) -0.0006(12)
C25 0.0251(14) 0.0255(13) 0.0183(14) -0.0042(11) 0.0022(11) 0.0012(11)
C15 0.0353(16) 0.0231(13) 0.0208(14) -0.0052(11) 0.0082(12) 0.0029(12)
C58 0.0223(14) 0.0227(13) 0.0314(16) -0.0119(12) -0.0016(12) 0.0008(11)
C61 0.0327(16) 0.0271(14) 0.0270(16) -0.0087(12) 0.0075(13) 0.0005(12)
C65 0.0245(14) 0.0192(13) 0.0319(16) -0.0091(12) 0.0003(12) 0.0003(11)
C1 0.0273(15) 0.0321(15) 0.0278(16) -0.0105(12) -0.0024(12) -0.0122(12)
C49 0.0311(16) 0.0289(14) 0.0212(15) -0.0059(12) 0.0048(12) 0.0053(12)
C6 0.0232(15) 0.0354(16) 0.044(2) -0.0197(15) -0.0027(14) -0.0063(12)
C4 0.048(2) 0.0448(19) 0.0296(17) -0.0145(15) 0.0087(15) -0.0275(17)
F69A 0.040(6) 0.093(10) 0.026(5) -0.009(5) -0.007(4) -0.023(6)
F73A 0.075(9) 0.036(5) 0.087(9) -0.027(6) 0.043(7) -0.017(5)
F72A 0.054(7) 0.087(10) 0.030(5) -0.014(6) -0.001(5) -0.034(7)
F74A 0.042(6) 0.054(6) 0.062(7) -0.028(5) 0.023(5) -0.012(4)
F71A 0.045(8) 0.043(6) 0.025(4) -0.014(4) 0.011(4) -0.025(6)
F70A 0.047(8) 0.070(9) 0.030(6) -0.019(6) 0.019(5) -0.032(7)

loop_
_atom_type_symbol
_atom_type_description
_atom_type_scat_dispersion_real
_atom_type_scat_dispersion_imag
_atom_type_scat_source
C C 0.0181 0.0091 'International Tables Vol C Tables 4.2.6.8 and 6.1.1.4'
H H 0.0000 0.0000 'International Tables Vol C Tables 4.2.6.8 and 6.1.1.4'
Br Br -0.6763 1.2805 'International Tables Vol C Tables 4.2.6.8 and 6.1.1.4'
F F 0.0727 0.0534 'International Tables Vol C Tables 4.2.6.8 and 6.1.1.4'
P P 0.2955 0.4335 'International Tables Vol C Tables 4.2.6.8 and 6.1.1.4'
S S 0.3331 0.5567 'International Tables Vol C Tables 4.2.6.8 and 6.1.1.4'

loop_
_geom_angle_atom_site_label_1
_geom_angle_atom_site_label_2
_geom_angle_atom_site_label_3
_geom_angle
_geom_angle_site_symmetry_1
_geom_angle_site_symmetry_3
_geom_angle_publ_flag
C8 S20 C19 91.32(14) . . ?
C9 S31 C21 91.00(13) . . ?
C32 S44 C43 90.91(14) . . ?
C33 S55 C45 90.69(14) . . ?
C67 S56 C57 90.08(15) . 2_566 ?
F72 P68 F70 89.88(18) . . ?
F72 P68 F69 177.87(18) . . ?
F72 P68 F74 89.37(17) . . ?
F72 P68 F71 90.38(16) . . ?
F70 P68 F69 89.50(17) . . ?
F70 P68 F74 89.3(3) . . ?
F69 P68 F74 88.59(17) . . ?
F71 P68 F70 177.8(2) . . ?
F71 P68 F69 90.17(14) . . ?
F71 P68 F74 88.5(3) . . ?
F73 P68 F72 91.31(18) . . ?
F73 P68 F70 89.7(3) . . ?
F73 P68 F69 90.72(18) . . ?
F73 P68 F74 178.81(19) . . ?
F73 P68 F71 92.4(3) . . ?
F69A P68 F73A 90.3(9) . . ?
F69A P68 F72A 174.9(7) . . ?
F69A P68 F71A 88.5(7) . . ?
F72A P68 F73A 86.9(9) . . ?
F72A P68 F71A 87.1(7) . . ?
F74A P68 F69A 91.5(8) . . ?
F74A P68 F73A 175.3(6) . . ?
F74A P68 F72A 91.0(9) . . ?
F74A P68 F71A 89.1(7) . . ?
F74A P68 F70A 96.0(9) . . ?
F71A P68 F73A 86.7(7) . . ?
F70A P68 F69A 91.7(8) . . ?
F70A P68 F73A 88.3(9) . . ?
F70A P68 F72A 92.4(8) . . ?
F70A P68 F71A 174.9(7) . . ?
F77 P75 F79 179.32(12) . . ?
F77 P75 F76 89.97(11) . . ?
F77 P75 F80 89.70(12) . . ?
F76 P75 F79 89.55(11) . . ?
F81 P75 F79 89.74(11) . . ?
F81 P75 F77 90.73(12) . . ?
F81 P75 F76 179.23(13) . . ?
F81 P75 F78 90.44(13) . . ?
F81 P75 F80 90.27(14) . . ?
F78 P75 F79 89.96(11) . . ?
F78 P75 F77 90.52(12) . . ?
F78 P75 F76 89.86(13) . . ?
F78 P75 F80 179.25(14) . . ?
F80 P75 F79 89.81(11) . . ?
F80 P75 F76 89.42(13) . . ?
C32 C54 C45 109.7(2) . . ?
C53 C54 C45 119.7(3) . . ?
C53 C54 C32 130.6(3) . . ?
C11 C12 C17 119.8(3) . . ?
C11 C12 C13 120.9(3) . . ?
C13 C12 C17 119.2(3) . . ?
C10 C9 S31 134.1(2) . . ?
C8 C9 S31 112.9(2) . . ?
C8 C9 C10 112.9(2) . . ?
C18 C17 C12 120.6(3) . . ?
C18 C17 C16 120.5(3) . . ?
C16 C17 C12 118.9(3) . . ?
C32 C33 S55 113.6(2) . . ?
C32 C33 C34 113.8(2) . . ?
C34 C33 S55 132.6(2) . . ?
C9 C10 C19 110.4(2) . . ?
C11 C10 C9 130.1(3) . . ?
C11 C10 C19 119.5(3) . . ?
C54 C45 S55 112.9(2) . . ?
C46 C45 S55 125.1(2) . . ?
C46 C45 C54 122.0(3) . . ?
C9 C8 S20 113.4(2) . . ?
C9 C8 C30 113.2(2) . . ?
C30 C8 S20 133.4(2) . . ?
C42 C41 C36 120.4(3) . . ?
C40 C41 C36 118.7(3) . . ?
C40 C41 C42 120.9(3) . . ?
C54 C32 S44 133.9(2) . . ?
C33 C32 S44 112.9(2) . . ?
C33 C32 C54 113.1(2) . . ?
C30 C21 S31 112.3(2) . . ?
C22 C21 S31 125.7(2) . . ?
C22 C21 C30 122.0(3) . . ?
C34 C35 C36 119.9(3) . . ?
C8 C30 C21 110.5(2) . . ?
C29 C30 C8 129.5(3) . . ?
C29 C30 C21 119.9(3) . . ?
C25 C24 C23 120.1(3) . . ?
C45 C46 C47 118.6(3) . . ?
C57 C66 C67 110.5(3) . . ?
C65 C66 C67 129.8(3) . . ?
C65 C66 C57 119.7(3) . . ?
C35 C36 C41 119.5(3) . . ?
C35 C36 C37 121.0(3) . . ?
C37 C36 C41 119.5(3) . . ?
C54 C53 C52 119.5(3) . . ?
C33 C34 C43 110.0(2) . . ?
C35 C34 C33 129.9(3) . . ?
C35 C34 C43 120.0(3) . . ?
C66 C67 S56 132.6(2) . . ?
C67 C67 S56 114.1(3) 2_566 . ?
C67 C67 C66 113.4(4) 2_566 . ?
C30 C29 C28 119.6(3) . . ?
C24 C23 C28 119.2(3) . . ?
C24 C23 C22 120.6(3) . . ?
C28 C23 C22 120.2(3) . . ?
C19 C18 C17 118.2(3) . . ?
C29 C28 C23 119.8(3) . . ?
C29 C28 C27 121.1(3) . . ?
C27 C28 C23 119.2(3) . . ?
C10 C19 S20 112.0(2) . . ?
C18 C19 S20 125.3(2) . . ?
C18 C19 C10 122.6(3) . . ?
C34 C43 S44 112.4(2) . . ?
C42 C43 S44 126.0(2) . . ?
C42 C43 C34 121.6(3) . . ?
C38 C37 C36 120.2(3) . . ?
C66 C57 S56 112.0(2) . 2_566 ?
C58 C57 S56 125.3(2) . 2_566 ?
C58 C57 C66 122.7(3) . . ?
C1 C2 C3 117.9(3) . . ?
C26 C27 C28 120.2(3) . . ?
C46 C47 C48 121.0(3) . . ?
C46 C47 C52 120.3(3) . . ?
C48 C47 C52 118.8(3) . . ?
C37 C38 C39 120.2(3) . . ?
C10 C11 C12 119.2(3) . . ?
C21 C22 C23 118.4(3) . . ?
C27 C26 C25 120.2(3) . . ?
C63 C64 C59 118.8(3) . . ?
C65 C64 C63 122.4(3) . . ?
C65 C64 C59 118.8(3) . . ?
C43 C42 C41 118.6(3) . . ?
C49 C48 C47 120.4(3) . . ?
C14 C13 C12 120.4(3) . . ?
C50 C51 C52 120.3(3) . . ?
C15 C16 C17 120.5(3) . . ?
C62 C63 C64 120.6(3) . . ?
C39 C40 C41 120.3(3) . . ?
C61 C60 C59 120.4(3) . . ?
C53 C52 C47 120.0(3) . . ?
C53 C52 C51 120.9(3) . . ?
C51 C52 C47 119.2(3) . . ?
C51 C50 C49 120.5(3) . . ?
C4 C5 C6 120.2(3) . . ?
C60 C59 C64 118.9(3) . . ?
C60 C59 C58 119.7(3) . . ?
C58 C59 C64 121.4(3) . . ?
C63 C62 C61 120.6(3) . . ?
C4 C3 C2 120.6(3) . . ?
C13 C14 C15 120.7(3) . . ?
C40 C39 C38 121.1(3) . . ?
C24 C25 C26 121.1(3) . . ?
C16 C15 C14 120.3(3) . . ?
C57 C58 C59 117.7(3) . . ?
C60 C61 C62 120.7(3) . . ?
C66 C65 C64 119.7(3) . . ?
C2 C1 Br7 118.4(2) . . ?
C2 C1 C6 122.5(3) . . ?
C6 C1 Br7 119.2(3) . . ?
C48 C49 C50 120.8(3) . . ?
C5 C6 C1 118.3(3) . . ?
C3 C4 C5 120.6(3) . . ?

loop_
_geom_bond_atom_site_label_1
_geom_bond_atom_site_label_2
_geom_bond_distance
_geom_bond_site_symmetry_2
_geom_bond_publ_flag
Br7 C1 1.899(3) . ?
S20 C8 1.699(3) . ?
S20 C19 1.766(3) . ?
S31 C9 1.713(3) . ?
S31 C21 1.766(3) . ?
S44 C32 1.718(3) . ?
S44 C43 1.764(3) . ?
S55 C33 1.707(3) . ?
S55 C45 1.756(3) . ?
S56 C67 1.729(3) . ?
S56 C57 1.769(3) 2_566 ?
P68 F72 1.594(3) . ?
P68 F70 1.607(3) . ?
P68 F69 1.612(2) . ?
P68 F74 1.616(3) . ?
P68 F71 1.597(3) . ?
P68 F73 1.569(3) . ?
P68 F69A 1.578(10) . ?
P68 F73A 1.638(10) . ?
P68 F72A 1.593(11) . ?
P68 F74A 1.546(10) . ?
P68 F71A 1.634(8) . ?
P68 F70A 1.557(11) . ?
P75 F79 1.6070(19) . ?
P75 F77 1.599(2) . ?
P75 F76 1.601(2) . ?
P75 F81 1.595(2) . ?
P75 F78 1.597(2) . ?
P75 F80 1.599(2) . ?
C54 C45 1.433(4) . ?
C54 C32 1.428(4) . ?
C54 C53 1.393(4) . ?
C12 C17 1.424(4) . ?
C12 C11 1.416(4) . ?
C12 C13 1.420(4) . ?
C9 C10 1.429(4) . ?
C9 C8 1.417(4) . ?
C17 C18 1.417(4) . ?
C17 C16 1.418(4) . ?
C33 C32 1.406(4) . ?
C33 C34 1.422(4) . ?
C10 C19 1.431(4) . ?
C10 C11 1.390(4) . ?
C45 C46 1.372(4) . ?
C8 C30 1.422(4) . ?
C41 C36 1.431(4) . ?
C41 C42 1.427(4) . ?
C41 C40 1.414(4) . ?
C21 C30 1.427(4) . ?
C21 C22 1.368(4) . ?
C35 C36 1.409(4) . ?
C35 C34 1.388(4) . ?
C30 C29 1.388(4) . ?
C24 C23 1.413(4) . ?
C24 C25 1.379(4) . ?
C46 C47 1.420(4) . ?
C66 C67 1.437(5) . ?
C66 C57 1.420(4) . ?
C66 C65 1.402(4) . ?
C36 C37 1.417(4) . ?
C53 C52 1.413(4) . ?
C34 C43 1.434(4) . ?
C67 C67 1.365(6) 2_566 ?
C29 C28 1.414(4) . ?
C23 C28 1.424(4) . ?
C23 C22 1.430(4) . ?
C18 C19 1.360(4) . ?
C28 C27 1.422(4) . ?
C43 C42 1.368(4) . ?
C37 C38 1.378(4) . ?
C57 C58 1.366(5) . ?
C2 C3 1.391(5) . ?
C2 C1 1.389(5) . ?
C27 C26 1.381(4) . ?
C47 C48 1.421(4) . ?
C47 C52 1.429(4) . ?
C38 C39 1.406(5) . ?
C26 C25 1.399(5) . ?
C64 C63 1.423(4) . ?
C64 C59 1.428(4) . ?
C64 C65 1.415(4) . ?
C48 C49 1.371(5) . ?
C13 C14 1.370(5) . ?
C51 C52 1.426(4) . ?
C51 C50 1.368(5) . ?
C16 C15 1.378(5) . ?
C63 C62 1.367(5) . ?
C40 C39 1.378(5) . ?
C60 C59 1.423(5) . ?
C60 C61 1.368(5) . ?
C50 C49 1.409(5) . ?
C5 C6 1.388(5) . ?
C5 C4 1.387(6) . ?
C59 C58 1.427(4) . ?
C62 C61 1.409(5) . ?
C3 C4 1.379(5) . ?
C14 C15 1.407(5) . ?
C1 C6 1.390(5) . ?

loop_
_twin_individual_id
_twin_individual_mass_fraction_refined
1 0.5723(7)
2 0.4277(7)
